data_7031311
loop_
_publ_author_name
'Arnold, Polly L.'
'Cadenbach, Thomas'
'Marr, Isobel H.'
'Fyfe, Andrew A.'
'Bell, Nicola L.'
'Bellabarba, Ronan'
'Tooze, Robert P.'
'Love, Jason B.'

_publ_section_title
;
 Homo- and heteroleptic alkoxycarbene f-element complexes and their
 reactivity towards acidic N-H and C-H bonds.
;
_journal_issue 38
_journal_name_full 'Dalton transactions (Cambridge, England : 2003)'
_journal_page_first 14346
_journal_page_last 14358
_journal_paper_doi 10.1039/c4dt01442a
_journal_volume 43
_journal_year 2014
_chemical_formula_moiety 'C24 H35 Ce N2 O2'
_chemical_formula_sum 'C24 H35 Ce N2 O2'
_chemical_formula_weight 523.66
_chemical_name_systematic
;
 ?
;
_space_group_crystal_system monoclinic
_space_group_IT_number 14
_space_group_name_Hall '-P 2ybc'
_space_group_name_H-M_alt 'P 1 21/c 1'
_symmetry_space_group_name_Hall '-P 2ybc'
_symmetry_space_group_name_H-M 'P 1 21/c 1'
_atom_sites_solution_hydrogens mixed
_audit_creation_method SHELXL-2014
_cell_angle_alpha 90
_cell_angle_beta 108.53(2)
_cell_angle_gamma 90
_cell_formula_units_Z 4
_cell_length_a 10.3917(11)
_cell_length_b 16.4222(4)
_cell_length_c 15.567(3)
_cell_measurement_reflns_used 9483
_cell_measurement_temperature 173(2)
_cell_measurement_theta_max 29.9510
_cell_measurement_theta_min 3.7940
_cell_volume 2518.9(6)
_computing_cell_refinement
;
CrysAlisPro, Oxford Diffraction Ltd.,
Version 1.171.34.40 (release 27-08-2010 CrysAlis171 .NET)
(compiled Aug 27 2010,11:50:40)
;
_computing_data_collection
;
CrysAlisPro, Oxford Diffraction Ltd.,
Version 1.171.34.40 (release 27-08-2010 CrysAlis171 .NET)
(compiled Aug 27 2010,11:50:40)
;
_computing_data_reduction
;
CrysAlisPro, Oxford Diffraction Ltd.,
Version 1.171.34.40 (release 27-08-2010 CrysAlis171 .NET)
(compiled Aug 27 2010,11:50:40)
;
_computing_molecular_graphics ortep
_computing_publication_material ortep
_computing_structure_refinement 'SHELXL-2014 (Sheldrick, SHELXL-2014)'
_computing_structure_solution SIR-92
_diffrn_ambient_temperature 173(2)
_diffrn_detector_area_resol_mean 16.1042
_diffrn_measured_fraction_theta_full 0.997
_diffrn_measured_fraction_theta_max 0.997
_diffrn_measurement_device_type 'Xcalibur, Eos'
_diffrn_measurement_method '\w scans'
_diffrn_radiation_monochromator graphite
_diffrn_radiation_source 'Enhance (Mo) X-ray Source'
_diffrn_radiation_type MoK\a
_diffrn_radiation_wavelength 0.71073
_diffrn_reflns_av_R_equivalents 0.0199
_diffrn_reflns_av_unetI/netI 0.0206
_diffrn_reflns_Laue_measured_fraction_full 0.997
_diffrn_reflns_Laue_measured_fraction_max 0.997
_diffrn_reflns_limit_h_max 13
_diffrn_reflns_limit_h_min -13
_diffrn_reflns_limit_k_max 21
_diffrn_reflns_limit_k_min -21
_diffrn_reflns_limit_l_max 18
_diffrn_reflns_limit_l_min -19
_diffrn_reflns_number 17031
_diffrn_reflns_point_group_measured_fraction_full 0.997
_diffrn_reflns_point_group_measured_fraction_max 0.997
_diffrn_reflns_theta_full 27.000
_diffrn_reflns_theta_max 27.059
_diffrn_reflns_theta_min 3.131
_exptl_absorpt_coefficient_mu 1.827
_exptl_absorpt_correction_T_max 0.48200
_exptl_absorpt_correction_T_min 0.35300
_exptl_absorpt_correction_type multi-scan
_exptl_absorpt_process_details
;
CrysAlisPro, Agilent Technologies,
Version 1.171.36.24 (release 03-12-2012 CrysAlis171 .NET)
(compiled Dec  3 2012,18:21:49)
Empirical absorption correction using spherical harmonics,
 implemented in SCALE3 ABSPACK scaling algorithm.
;
_exptl_crystal_colour colourless
_exptl_crystal_density_diffrn 1.381
_exptl_crystal_density_method 'not measured'
_exptl_crystal_description block
_exptl_crystal_F_000 1068
_exptl_crystal_size_max 0.7028
_exptl_crystal_size_mid 0.4915
_exptl_crystal_size_min 0.3994
_refine_diff_density_max 1.897
_refine_diff_density_min -1.119
_refine_diff_density_rms 0.099
_refine_ls_extinction_method none
_refine_ls_goodness_of_fit_ref 1.071
_refine_ls_hydrogen_treatment mixed
_refine_ls_matrix_type full
_refine_ls_number_parameters 272
_refine_ls_number_reflns 5502
_refine_ls_number_restraints 0
_refine_ls_restrained_S_all 1.071
_refine_ls_R_factor_all 0.0408
_refine_ls_R_factor_gt 0.0326
_refine_ls_shift/su_max 0.001
_refine_ls_shift/su_mean 0.000
_refine_ls_structure_factor_coef Fsqd
_refine_ls_weighting_details 'w=1/[\s^2^(Fo^2^)+(0.0288P)^2^+7.4113P] where P=(Fo^2^+2Fc^2^)/3'
_refine_ls_weighting_scheme calc
_refine_ls_wR_factor_gt 0.0753
_refine_ls_wR_factor_ref 0.0823
_reflns_Friedel_coverage 0.000
_reflns_number_gt 4748
_reflns_number_total 5502
_reflns_threshold_expression 'I > 2\s(I)'
_cod_data_source_file c4dt01442a2.cif
_cod_data_source_block 1-Ce
_cod_depositor_comments 'Adding full bibliography for 7031309--7031319.cif.'
_cod_original_cell_volume 2518.8(6)
_cod_database_code 7031311
_shelx_space_group_comment
;
The symmetry employed for this shelxl refinement is uniquely defined
by the following loop, which should always be used as a source of
symmetry information in preference to the above space-group names.
They are only intended as comments.
;
_shelxl_version_number 2014-3

loop_
_space_group_symop_operation_xyz
'x, y, z'
'-x, y+1/2, -z+1/2'
'-x, -y, -z'
'x, -y-1/2, z-1/2'

loop_
_atom_site_label
_atom_site_type_symbol
_atom_site_fract_x
_atom_site_fract_y
_atom_site_fract_z
_atom_site_U_iso_or_equiv
_atom_site_adp_type
_atom_site_occupancy
_atom_site_site_symmetry_order
_atom_site_calc_flag
_atom_site_refinement_flags_posn
_atom_site_refinement_flags_adp
Ce1 Ce 0.66572(2) 0.04920(2) 0.27994(2) 0.02363(7) Uani 1 1 d . .
O1 O 0.5638(3) 0.09584(15) 0.14475(17) 0.0347(6) Uani 1 1 d . .
O2 O 0.4228(3) -0.01884(18) 0.2305(2) 0.0461(7) Uani 1 1 d . .
N1 N 0.8191(5) 0.1729(3) 0.1466(3) 0.0716(15) Uani 1 1 d . .
N2 N 0.9622(3) 0.18772(18) 0.2765(2) 0.0314(6) Uani 1 1 d . .
C1 C 0.8454(4) 0.1480(3) 0.2341(3) 0.0492(11) Uani 1 1 d . .
C2 C 0.9120(6) 0.2305(4) 0.1390(4) 0.0721(18) Uani 1 1 d . .
H2A H 0.9100 0.2592 0.0855 0.087 Uiso 1 1 calc R U
C3 C 1.0029(4) 0.2383(3) 0.2188(3) 0.0455(10) Uani 1 1 d . .
H3A H 1.0812 0.2720 0.2341 0.055 Uiso 1 1 calc R U
C4 C 1.0407(4) 0.1765(2) 0.3723(3) 0.0365(8) Uani 1 1 d . .
H4A H 0.9917 0.1360 0.3986 0.044 Uiso 1 1 calc R U
C5 C 1.1801(4) 0.1421(3) 0.3817(4) 0.0585(13) Uani 1 1 d . .
H5A H 1.1703 0.0924 0.3453 0.088 Uiso 1 1 calc R U
H5B H 1.2275 0.1294 0.4454 0.088 Uiso 1 1 calc R U
H5C H 1.2326 0.1824 0.3603 0.088 Uiso 1 1 calc R U
C6 C 1.0522(5) 0.2552(3) 0.4251(3) 0.0532(11) Uani 1 1 d . .
H6A H 0.9612 0.2770 0.4167 0.080 Uiso 1 1 calc R U
H6B H 1.1049 0.2948 0.4031 0.080 Uiso 1 1 calc R U
H6C H 1.0978 0.2446 0.4896 0.080 Uiso 1 1 calc R U
C7 C 0.7087(6) 0.1392(4) 0.0654(3) 0.0649(14) Uani 1 1 d . .
H7A H 0.7109 0.1681 0.0101 0.078 Uiso 1 1 calc R U
H7B H 0.7267 0.0808 0.0581 0.078 Uiso 1 1 calc R U
C8 C 0.5693(4) 0.1482(2) 0.0751(3) 0.0369(8) Uani 1 1 d . .
C9 C 0.5577(9) 0.2357(3) 0.1027(4) 0.096(3) Uani 1 1 d . .
H9A H 0.4709 0.2434 0.1138 0.144 Uiso 1 1 calc R U
H9B H 0.5626 0.2722 0.0540 0.144 Uiso 1 1 calc R U
H9C H 0.6323 0.2480 0.1580 0.144 Uiso 1 1 calc R U
C10 C 0.4583(7) 0.1306(4) -0.0091(4) 0.104(3) Uani 1 1 d . .
H10A H 0.4684 0.0751 -0.0292 0.156 Uiso 1 1 calc R U
H10B H 0.4618 0.1694 -0.0562 0.156 Uiso 1 1 calc R U
H10C H 0.3709 0.1356 0.0020 0.156 Uiso 1 1 calc R U
C11 C 0.9062(5) -0.0446(3) 0.3050(4) 0.0576(13) Uani 1 1 d . .
H11A H 0.9974 -0.0218 0.3096 0.069 Uiso 1 1 calc R U
C12 C 0.8649(5) -0.0682(3) 0.3783(3) 0.0524(12) Uani 1 1 d . .
H12A H 0.9210 -0.0640 0.4435 0.063 Uiso 1 1 calc R U
C13 C 0.7458(5) -0.1125(3) 0.3449(3) 0.0478(10) Uani 1 1 d . .
H13A H 0.7029 -0.1460 0.3821 0.057 Uiso 1 1 calc R U
C14 C 0.7143(5) -0.1168(2) 0.2506(3) 0.0494(11) Uani 1 1 d . .
H14A H 0.6457 -0.1546 0.2104 0.059 Uiso 1 1 calc R U
C15 C 0.8113(5) -0.0749(3) 0.2249(4) 0.0543(12) Uani 1 1 d . .
H15A H 0.8255 -0.0786 0.1644 0.065 Uiso 1 1 calc R U
C16 C 0.5472(5) 0.1685(3) 0.3631(3) 0.0467(10) Uani 1 1 d . .
H16A H 0.4744 0.2075 0.3300 0.056 Uiso 1 1 calc R U
C17 C 0.6858(5) 0.1859(3) 0.3938(3) 0.0490(11) Uani 1 1 d . .
H17A H 0.7275 0.2394 0.3868 0.059 Uiso 1 1 calc R U
C18 C 0.7504(5) 0.1240(3) 0.4539(3) 0.0498(11) Uani 1 1 d . .
H18A H 0.8459 0.1260 0.4959 0.060 Uiso 1 1 calc R U
C19 C 0.6508(5) 0.0690(3) 0.4599(3) 0.0491(11) Uani 1 1 d . .
H19A H 0.6645 0.0247 0.5061 0.059 Uiso 1 1 calc R U
C20 C 0.5258(5) 0.0964(3) 0.4035(3) 0.0470(10) Uani 1 1 d . .
H20A H 0.4354 0.0752 0.4031 0.056 Uiso 1 1 calc R U
C21 C 0.3820(6) -0.0899(3) 0.2700(4) 0.0659(15) Uani 1 1 d . .
H21A H 0.4253 -0.0897 0.3366 0.079 Uiso 1 1 calc R U
H21B H 0.4096 -0.1401 0.2453 0.079 Uiso 1 1 calc R U
C22 C 0.2352(6) -0.0867(4) 0.2473(5) 0.085(2) Uani 1 1 d . .
H22A H 0.2090 -0.0619 0.2973 0.102 Uiso 1 1 calc R U
H22B H 0.1957 -0.1420 0.2355 0.102 Uiso 1 1 calc R U
C23 C 0.1879(6) -0.0352(5) 0.1638(5) 0.089(2) Uani 1 1 d . .
H23A H 0.1061 -0.0037 0.1625 0.106 Uiso 1 1 calc R U
H23B H 0.1667 -0.0693 0.1086 0.106 Uiso 1 1 calc R U
C24 C 0.3055(5) 0.0206(4) 0.1704(5) 0.0670(16) Uani 1 1 d . .
H24A H 0.320(6) 0.033(4) 0.115(4) 0.080 Uiso 1 1 d . U
H24B H 0.291(6) 0.071(4) 0.199(4) 0.080 Uiso 1 1 d . U

loop_
_atom_site_aniso_label
_atom_site_aniso_U_11
_atom_site_aniso_U_22
_atom_site_aniso_U_33
_atom_site_aniso_U_23
_atom_site_aniso_U_13
_atom_site_aniso_U_12
Ce1 0.02476(11) 0.02277(10) 0.02335(11) 0.00094(7) 0.00761(7) -0.00098(7)
O1 0.0331(14) 0.0332(13) 0.0323(14) 0.0093(11) 0.0025(11) -0.0035(11)
O2 0.0360(15) 0.0438(16) 0.0540(19) 0.0079(14) 0.0078(13) -0.0132(13)
N1 0.062(3) 0.101(4) 0.042(2) 0.026(2) 0.0027(19) -0.037(3)
N2 0.0265(15) 0.0324(15) 0.0353(17) 0.0051(13) 0.0096(13) -0.0040(12)
C1 0.044(2) 0.065(3) 0.034(2) 0.013(2) 0.0056(18) -0.023(2)
C2 0.071(3) 0.090(4) 0.050(3) 0.027(3) 0.011(3) -0.039(3)
C3 0.041(2) 0.049(2) 0.048(2) 0.0078(19) 0.0161(19) -0.0152(19)
C4 0.0271(18) 0.040(2) 0.038(2) 0.0060(16) 0.0045(16) -0.0023(15)
C5 0.032(2) 0.069(3) 0.069(3) 0.005(3) 0.008(2) 0.011(2)
C6 0.049(3) 0.064(3) 0.045(3) -0.013(2) 0.013(2) -0.009(2)
C7 0.088(4) 0.063(3) 0.047(3) 0.009(2) 0.025(3) -0.002(3)
C8 0.042(2) 0.0313(18) 0.0318(19) 0.0077(15) 0.0031(16) -0.0039(16)
C9 0.182(8) 0.038(3) 0.054(3) 0.005(2) 0.019(4) -0.020(4)
C10 0.113(5) 0.109(5) 0.048(3) 0.039(3) -0.032(3) -0.051(4)
C11 0.035(2) 0.044(2) 0.096(4) -0.005(3) 0.024(3) 0.0111(19)
C12 0.043(2) 0.049(3) 0.053(3) -0.001(2) -0.002(2) 0.018(2)
C13 0.054(3) 0.033(2) 0.052(3) 0.0093(18) 0.011(2) 0.0098(18)
C14 0.054(3) 0.0273(19) 0.055(3) -0.0098(18) 0.001(2) 0.0091(18)
C15 0.070(3) 0.042(2) 0.060(3) -0.004(2) 0.032(3) 0.019(2)
C16 0.052(3) 0.042(2) 0.047(2) -0.0081(19) 0.017(2) 0.0158(19)
C17 0.063(3) 0.036(2) 0.055(3) -0.020(2) 0.029(2) -0.010(2)
C18 0.040(2) 0.072(3) 0.035(2) -0.022(2) 0.0095(18) 0.004(2)
C19 0.068(3) 0.054(3) 0.033(2) 0.0043(19) 0.028(2) 0.014(2)
C20 0.043(2) 0.055(3) 0.053(3) -0.011(2) 0.030(2) -0.003(2)
C21 0.063(3) 0.054(3) 0.085(4) 0.010(3) 0.030(3) -0.023(3)
C22 0.052(3) 0.078(4) 0.130(6) 0.019(4) 0.037(4) -0.012(3)
C23 0.042(3) 0.134(6) 0.080(4) 0.007(4) 0.006(3) -0.035(3)
C24 0.038(3) 0.082(4) 0.073(4) 0.021(3) 0.006(3) -0.011(3)

loop_
_atom_type_symbol
_atom_type_description
_atom_type_scat_dispersion_real
_atom_type_scat_dispersion_imag
_atom_type_scat_source
C C 0.0033 0.0016 'International Tables Vol C Tables 4.2.6.8 and 6.1.1.4'
H H 0.0000 0.0000 'International Tables Vol C Tables 4.2.6.8 and 6.1.1.4'
N N 0.0061 0.0033 'International Tables Vol C Tables 4.2.6.8 and 6.1.1.4'
O O 0.0106 0.0060 'International Tables Vol C Tables 4.2.6.8 and 6.1.1.4'
Ce Ce -0.2486 2.6331 'International Tables Vol C Tables 4.2.6.8 and 6.1.1.4'

loop_
_geom_angle_atom_site_label_1
_geom_angle_atom_site_label_2
_geom_angle_atom_site_label_3
_geom_angle
O1 Ce1 O2 74.95(9)
O1 Ce1 C1 72.61(11)
O2 Ce1 C1 147.52(11)
O1 Ce1 C17 104.09(13)
O2 Ce1 C17 113.08(12)
C1 Ce1 C17 76.79(14)
O1 Ce1 C15 95.94(13)
O2 Ce1 C15 99.24(13)
C1 Ce1 C15 82.72(16)
C17 Ce1 C15 145.30(15)
O1 Ce1 C14 103.87(12)
O2 Ce1 C14 75.47(12)
C1 Ce1 C14 110.93(16)
C17 Ce1 C14 152.02(14)
C15 Ce1 C14 28.21(14)
O1 Ce1 C16 92.87(12)
O2 Ce1 C16 84.94(12)
C1 Ce1 C16 98.09(15)
C17 Ce1 C16 28.54(13)
C15 Ce1 C16 170.97(14)
C14 Ce1 C16 149.64(15)
O1 Ce1 C18 132.66(13)
O2 Ce1 C18 115.95(12)
C1 Ce1 C18 87.82(14)
C17 Ce1 C18 28.59(14)
C15 Ce1 C18 124.45(14)
C14 Ce1 C18 123.43(14)
C16 Ce1 C18 46.80(13)
O1 Ce1 C11 117.28(14)
O2 Ce1 C11 121.69(12)
C1 Ce1 C11 73.46(15)
C17 Ce1 C11 117.13(15)
C15 Ce1 C11 28.75(15)
C14 Ce1 C11 46.39(14)
C16 Ce1 C11 143.01(15)
C18 Ce1 C11 96.34(15)
O1 Ce1 C20 111.12(12)
O2 Ce1 C20 70.60(12)
C1 Ce1 C20 123.33(15)
C17 Ce1 C20 46.82(13)
C15 Ce1 C20 146.46(14)
C14 Ce1 C20 121.53(15)
C16 Ce1 C20 28.26(13)
C18 Ce1 C20 46.62(13)
C11 Ce1 C20 131.60(16)
O1 Ce1 C13 131.69(12)
O2 Ce1 C13 81.63(12)
C1 Ce1 C13 119.71(15)
C17 Ce1 C13 123.98(14)
C15 Ce1 C13 46.90(14)
C14 Ce1 C13 28.41(13)
C16 Ce1 C13 126.71(14)
C18 Ce1 C13 95.55(14)
C11 Ce1 C13 46.30(14)
C20 Ce1 C13 99.56(14)
O1 Ce1 C19 138.07(12)
O2 Ce1 C19 89.39(13)
C1 Ce1 C19 116.11(14)
C17 Ce1 C19 46.76(14)
C15 Ce1 C19 125.21(14)
C14 Ce1 C19 109.47(14)
C16 Ce1 C19 46.45(13)
C18 Ce1 C19 28.30(14)
C11 Ce1 C19 104.12(16)
C20 Ce1 C19 28.08(13)
C13 Ce1 C19 81.98(14)
C8 O1 Ce1 147.2(2)
C24 O2 C21 109.8(4)
C24 O2 Ce1 122.3(3)
C21 O2 Ce1 126.9(3)
C1 N1 C2 111.5(4)
C1 N1 C7 125.6(4)
C2 N1 C7 122.8(4)
C1 N2 C3 112.6(3)
C1 N2 C4 124.0(3)
C3 N2 C4 123.4(3)
N2 C1 N1 102.0(3)
N2 C1 Ce1 137.8(3)
N1 C1 Ce1 120.1(3)
C3 C2 N1 107.4(4)
C3 C2 H2A 126.3
N1 C2 H2A 126.3
C2 C3 N2 106.3(4)
C2 C3 H3A 126.8
N2 C3 H3A 126.8
N2 C4 C6 111.5(3)
N2 C4 C5 110.4(4)
C6 C4 C5 110.9(4)
N2 C4 H4A 108.0
C6 C4 H4A 108.0
C5 C4 H4A 108.0
C4 C5 H5A 109.5
C4 C5 H5B 109.5
H5A C5 H5B 109.5
C4 C5 H5C 109.5
H5A C5 H5C 109.5
H5B C5 H5C 109.5
C4 C6 H6A 109.5
C4 C6 H6B 109.5
H6A C6 H6B 109.5
C4 C6 H6C 109.5
H6A C6 H6C 109.5
H6B C6 H6C 109.5
C8 C7 N1 112.1(4)
C8 C7 H7A 109.2
N1 C7 H7A 109.2
C8 C7 H7B 109.2
N1 C7 H7B 109.2
H7A C7 H7B 107.9
O1 C8 C10 110.9(4)
O1 C8 C7 107.1(3)
C10 C8 C7 113.3(5)
O1 C8 C9 109.7(4)
C10 C8 C9 109.1(5)
C7 C8 C9 106.6(5)
C8 C9 H9A 109.5
C8 C9 H9B 109.5
H9A C9 H9B 109.5
C8 C9 H9C 109.5
H9A C9 H9C 109.5
H9B C9 H9C 109.5
C8 C10 H10A 109.5
C8 C10 H10B 109.5
H10A C10 H10B 109.5
C8 C10 H10C 109.5
H10A C10 H10C 109.5
H10B C10 H10C 109.5
C12 C11 C15 108.3(4)
C12 C11 Ce1 77.2(2)
C15 C11 Ce1 74.6(2)
C12 C11 H11A 125.1
C15 C11 H11A 125.1
Ce1 C11 H11A 125.1
C13 C12 C11 108.0(4)
C13 C12 Ce1 75.3(2)
C11 C12 Ce1 74.7(3)
C13 C12 H12A 125.4
C11 C12 H12A 125.4
Ce1 C12 H12A 125.4
C12 C13 C14 107.6(4)
C12 C13 Ce1 76.8(2)
C14 C13 Ce1 74.5(2)
C12 C13 H13A 125.5
C14 C13 H13A 125.5
Ce1 C13 H13A 125.5
C15 C14 C13 109.3(4)
C15 C14 Ce1 75.6(2)
C13 C14 Ce1 77.1(2)
C15 C14 H14A 124.7
C13 C14 H14A 124.7
Ce1 C14 H14A 124.7
C14 C15 C11 106.8(4)
C14 C15 Ce1 76.2(2)
C11 C15 Ce1 76.7(2)
C14 C15 H15A 125.6
C11 C15 H15A 125.6
Ce1 C15 H15A 125.6
C20 C16 C17 108.4(4)
C20 C16 Ce1 76.9(2)
C17 C16 Ce1 75.3(2)
C20 C16 H16A 125.1
C17 C16 H16A 125.1
Ce1 C16 H16A 125.1
C16 C17 C18 107.6(4)
C16 C17 Ce1 76.1(2)
C18 C17 Ce1 76.5(2)
C16 C17 H17A 125.3
C18 C17 H17A 125.3
Ce1 C17 H17A 125.3
C19 C18 C17 107.8(4)
C19 C18 Ce1 76.9(2)
C17 C18 Ce1 74.9(2)
C19 C18 H18A 125.3
C17 C18 H18A 125.3
Ce1 C18 H18A 125.3
C20 C19 C18 108.1(4)
C20 C19 Ce1 75.5(2)
C18 C19 Ce1 74.8(2)
C20 C19 H19A 125.4
C18 C19 H19A 125.4
Ce1 C19 H19A 125.4
C16 C20 C19 108.0(4)
C16 C20 Ce1 74.8(2)
C19 C20 Ce1 76.4(2)
C16 C20 H20A 125.3
C19 C20 H20A 125.3
Ce1 C20 H20A 125.3
O2 C21 C22 107.1(5)
O2 C21 H21A 110.3
C22 C21 H21A 110.3
O2 C21 H21B 110.3
C22 C21 H21B 110.3
H21A C21 H21B 108.5
C21 C22 C23 105.1(5)
C21 C22 H22A 110.7
C23 C22 H22A 110.7
C21 C22 H22B 110.7
C23 C22 H22B 110.7
H22A C22 H22B 108.8
C22 C23 C24 104.4(5)
C22 C23 H23A 110.9
C24 C23 H23A 110.9
C22 C23 H23B 110.9
C24 C23 H23B 110.9
H23A C23 H23B 108.9
O2 C24 C23 105.8(5)
O2 C24 H24A 110(4)
C23 C24 H24A 116(4)
O2 C24 H24B 108(4)
C23 C24 H24B 108(4)
H24A C24 H24B 109(5)

loop_
_geom_bond_atom_site_label_1
_geom_bond_atom_site_label_2
_geom_bond_distance
Ce1 O1 2.172(2)
Ce1 O2 2.642(3)
Ce1 C1 2.735(4)
Ce1 C17 2.826(4)
Ce1 C15 2.828(4)
Ce1 C14 2.835(4)
Ce1 C16 2.836(4)
Ce1 C18 2.847(4)
Ce1 C11 2.855(4)
Ce1 C20 2.863(4)
Ce1 C13 2.869(4)
Ce1 C19 2.874(4)
O1 C8 1.399(4)
O2 C24 1.433(6)
O2 C21 1.444(5)
N1 C1 1.364(5)
N1 C2 1.384(6)
N1 C7 1.516(7)
N2 C1 1.350(5)
N2 C3 1.385(5)
N2 C4 1.467(5)
C2 C3 1.306(7)
C2 H2A 0.9500
C3 H3A 0.9500
C4 C6 1.515(6)
C4 C5 1.519(6)
C4 H4A 1.0000
C5 H5A 0.9800
C5 H5B 0.9800
C5 H5C 0.9800
C6 H6A 0.9800
C6 H6B 0.9800
C6 H6C 0.9800
C7 C8 1.511(7)
C7 H7A 0.9900
C7 H7B 0.9900
C8 C10 1.473(6)
C8 C9 1.515(7)
C9 H9A 0.9800
C9 H9B 0.9800
C9 H9C 0.9800
C10 H10A 0.9800
C10 H10B 0.9800
C10 H10C 0.9800
C11 C12 1.395(8)
C11 C15 1.411(7)
C11 H11A 1.0000
C12 C13 1.386(7)
C12 H12A 1.0000
C13 C14 1.400(7)
C13 H13A 1.0000
C14 C15 1.380(7)
C14 H14A 1.0000
C15 H15A 1.0000
C16 C20 1.391(6)
C16 C17 1.396(6)
C16 H16A 1.0000
C17 C18 1.401(7)
C17 H17A 1.0000
C18 C19 1.399(7)
C18 H18A 1.0000
C19 C20 1.392(7)
C19 H19A 1.0000
C20 H20A 1.0000
C21 C22 1.453(7)
C21 H21A 0.9900
C21 H21B 0.9900
C22 C23 1.497(9)
C22 H22A 0.9900
C22 H22B 0.9900
C23 C24 1.504(7)
C23 H23A 0.9900
C23 H23B 0.9900
C24 H24A 0.94(6)
C24 H24B 0.97(6)

loop_
_geom_torsion_atom_site_label_1
_geom_torsion_atom_site_label_2
_geom_torsion_atom_site_label_3
_geom_torsion_atom_site_label_4
_geom_torsion
C3 N2 C1 N1 3.1(6)
C4 N2 C1 N1 -174.8(4)
C3 N2 C1 Ce1 -172.8(4)
C4 N2 C1 Ce1 9.3(7)
C2 N1 C1 N2 -4.6(7)
C7 N1 C1 N2 171.7(5)
C2 N1 C1 Ce1 172.2(4)
C7 N1 C1 Ce1 -11.5(8)
C1 N1 C2 C3 4.7(8)
C7 N1 C2 C3 -171.7(5)
N1 C2 C3 N2 -2.5(7)
C1 N2 C3 C2 -0.4(6)
C4 N2 C3 C2 177.5(4)
C1 N2 C4 C6 -119.1(5)
C3 N2 C4 C6 63.3(5)
C1 N2 C4 C5 117.1(5)
C3 N2 C4 C5 -60.5(5)
C1 N1 C7 C8 58.4(7)
C2 N1 C7 C8 -125.7(6)
Ce1 O1 C8 C10 168.2(5)
Ce1 O1 C8 C7 44.2(6)
Ce1 O1 C8 C9 -71.1(6)
N1 C7 C8 O1 -68.4(5)
N1 C7 C8 C10 169.0(4)
N1 C7 C8 C9 49.0(5)
C15 C11 C12 C13 -0.1(5)
Ce1 C11 C12 C13 68.6(3)
C15 C11 C12 Ce1 -68.7(3)
C11 C12 C13 C14 0.5(5)
Ce1 C12 C13 C14 68.7(3)
C11 C12 C13 Ce1 -68.2(3)
C12 C13 C14 C15 -0.8(5)
Ce1 C13 C14 C15 69.5(3)
C12 C13 C14 Ce1 -70.3(3)
C13 C14 C15 C11 0.7(5)
Ce1 C14 C15 C11 71.2(3)
C13 C14 C15 Ce1 -70.5(3)
C12 C11 C15 C14 -0.4(5)
Ce1 C11 C15 C14 -70.9(3)
C12 C11 C15 Ce1 70.5(3)
C20 C16 C17 C18 -0.2(5)
Ce1 C16 C17 C18 -70.7(3)
C20 C16 C17 Ce1 70.5(3)
C16 C17 C18 C19 -0.1(5)
Ce1 C17 C18 C19 -70.5(3)
C16 C17 C18 Ce1 70.4(3)
C17 C18 C19 C20 0.3(5)
Ce1 C18 C19 C20 -68.8(3)
C17 C18 C19 Ce1 69.1(3)
C17 C16 C20 C19 0.4(5)
Ce1 C16 C20 C19 69.8(3)
C17 C16 C20 Ce1 -69.4(3)
C18 C19 C20 C16 -0.4(5)
Ce1 C19 C20 C16 -68.8(3)
C18 C19 C20 Ce1 68.3(3)
C24 O2 C21 C22 -10.4(7)
Ce1 O2 C21 C22 158.4(4)
O2 C21 C22 C23 23.9(7)
C21 C22 C23 C24 -27.9(8)
C21 O2 C24 C23 -7.4(7)
Ce1 O2 C24 C23 -176.8(4)
C22 C23 C24 O2 21.6(8)
